data_7027856
loop_
_publ_author_name
'Mann, Karen L. V.'
'Jeffery, John C.'
'McCleverty, Jon A.'
'Ward, Michael D.'

_publ_section_title
;
 Synthesis and co-ordination chemistry of the tetradentate chelating
 ligand 1,3-bis[3-(2-pyridyl)pyrazol-1-yl]propane: crystal structures of
 complexes with FeII, CuII, ZnII, AgI and PbII
;
_journal_issue 18
_journal_name_full 'Journal of the Chemical Society, Dalton Transactions'
_journal_page_first 3029
_journal_paper_doi 10.1039/a804501a
_journal_year 1998
_chemical_formula_sum 'C50 H64 Cl4 Fe2 N16 O20'
_chemical_formula_weight 1462.67
_chemical_name_systematic
; 
 ? 
;
_space_group_IT_number 15
_symmetry_cell_setting monoclinic
_symmetry_space_group_name_Hall '-C 2yc'
_symmetry_space_group_name_H-M 'C 1 2/c 1'
_atom_sites_solution_hydrogens geom
_atom_sites_solution_primary direct
_atom_sites_solution_secondary difmap
_audit_creation_method SHELXL
_cell_angle_alpha 90.00
_cell_angle_beta 104.03(2)
_cell_angle_gamma 90.00
_cell_formula_units_Z 2
_cell_length_a 19.714(6)
_cell_length_b 11.095(2)
_cell_length_c 14.910(3)
_cell_measurement_temperature 173(2)
_cell_volume 3163.9(13)
_computing_structure_refinement 'SHELXL-93 (Sheldrick, 1993)'
_computing_structure_solution 'SHELXS-86 (Sheldrick, 1990)'
_diffrn_ambient_temperature 173(2)
_diffrn_radiation_monochromator graphite
_diffrn_radiation_source 'fine-focus sealed tube'
_diffrn_radiation_type MoK\a
_diffrn_radiation_wavelength 0.71073
_diffrn_reflns_av_R_equivalents 0.1080
_diffrn_reflns_av_sigmaI/netI 0.0874
_diffrn_reflns_limit_h_max 25
_diffrn_reflns_limit_h_min -25
_diffrn_reflns_limit_k_max 14
_diffrn_reflns_limit_k_min -14
_diffrn_reflns_limit_l_max 19
_diffrn_reflns_limit_l_min -19
_diffrn_reflns_number 13083
_diffrn_reflns_theta_max 24.99
_diffrn_reflns_theta_min 2.12
_exptl_absorpt_coefficient_mu 0.712
_exptl_crystal_colour yellow
_exptl_crystal_density_diffrn 1.535
_exptl_crystal_F_000 1512
_exptl_crystal_size_max 0.2
_exptl_crystal_size_mid 0.14
_exptl_crystal_size_min 0.04
_refine_diff_density_max 0.413
_refine_diff_density_min -0.349
_refine_diff_density_rms 0.081
_refine_ls_extinction_method none
_refine_ls_goodness_of_fit_all 1.043
_refine_ls_goodness_of_fit_obs 1.124
_refine_ls_matrix_type full
_refine_ls_number_parameters 211
_refine_ls_number_reflns 2774
_refine_ls_number_restraints 0
_refine_ls_restrained_S_all 1.050
_refine_ls_restrained_S_obs 1.124
_refine_ls_R_factor_all 0.1178
_refine_ls_R_factor_obs 0.0597
_refine_ls_shift/esd_max 0.000
_refine_ls_shift/esd_mean 0.000
_refine_ls_structure_factor_coef Fsqd
_refine_ls_weighting_details 'w=1/[\s^2^(Fo^2^)+(0.0322P)^2^+7.3203P] where P=(Fo^2^+2Fc^2^)/3'
_refine_ls_weighting_scheme calc
_refine_ls_wR_factor_all 0.1171
_refine_ls_wR_factor_obs 0.0964
_reflns_number_observed 1729
_reflns_number_total 2786
_reflns_observed_criterion >2sigma(I)
_cod_data_source_file a804501sup1.cif
_cod_data_source_block /sun/sad
_cod_depositor_comments
;
The following automatic conversions were performed:

'_symmetry_cell_setting' value 'Monoclinic' changed to 'monoclinic'
according to /home/saulius/struct/CIF-dictionaries/cif_core.dic
dictionary named 'cif_core.dic' version 2.4.2 from 2011-04-26.

Automatic conversion script
Id: cif_fix_values 1891 2012-01-12 08:04:46Z andrius 

The following automatic conversions were performed:

'_refine_ls_weighting_scheme' value 'calc
w=1/[\s^2^(Fo^2^)+(0.0322P)^2^+7.3203P] where P=(Fo^2^+2Fc^2^)/3' was
changed to 'calc'. New tag '_refine_ls_weighting_details' was
created. The value of the new tag was set to
'w=1/[\s^2^(Fo^2^)+(0.0322P)^2^+7.3203P] where P=(Fo^2^+2Fc^2^)/3'.

Automatic conversion script
Id: cif_fix_values 3143 2015-03-26 13:38:13Z robertas 
;
_cod_original_cell_volume 3164.0(14)
_cod_original_sg_symbol_H-M C2/c
_cod_database_code 7027856

loop_
_symmetry_equiv_pos_as_xyz
'x, y, z'
'-x, y, -z+1/2'
'x+1/2, y+1/2, z'
'-x+1/2, y+1/2, -z+1/2'
'-x, -y, -z'
'x, -y, z-1/2'
'-x+1/2, -y+1/2, -z'
'x+1/2, -y+1/2, z-1/2'

loop_
_atom_site_aniso_label
_atom_site_aniso_U_11
_atom_site_aniso_U_22
_atom_site_aniso_U_33
_atom_site_aniso_U_23
_atom_site_aniso_U_13
_atom_site_aniso_U_12
Fe1 0.0264(5) 0.0253(5) 0.0231(5) 0.000 0.0081(4) 0.000
N11 0.032(2) 0.031(2) 0.021(2) -0.002(2) 0.001(2) 0.004(2)
C12 0.024(3) 0.040(3) 0.013(2) 0.000(2) -0.002(2) 0.004(2)
C13 0.038(3) 0.050(3) 0.029(3) -0.002(3) 0.011(2) 0.006(3)
C14 0.035(3) 0.065(4) 0.029(3) -0.008(3) 0.007(3) 0.018(3)
C15 0.051(3) 0.037(3) 0.029(3) -0.005(2) 0.003(3) 0.015(3)
C16 0.046(3) 0.036(3) 0.027(3) -0.001(2) 0.006(2) 0.006(2)
N21 0.030(2) 0.022(2) 0.024(2) 0.003(2) 0.004(2) -0.001(2)
N22 0.031(2) 0.025(2) 0.028(2) 0.001(2) 0.004(2) -0.004(2)
C23 0.040(3) 0.038(3) 0.028(3) 0.008(2) 0.005(2) -0.011(2)
C24 0.044(3) 0.043(3) 0.023(3) -0.002(2) 0.013(2) -0.012(3)
C25 0.024(3) 0.036(3) 0.021(3) 0.001(2) 0.003(2) -0.001(2)
C3 0.037(3) 0.027(3) 0.035(3) 0.005(2) 0.006(2) 0.003(2)
C4 0.050(5) 0.025(4) 0.044(5) 0.000 0.012(4) 0.000
O200 0.025(2) 0.040(2) 0.032(2) 0.006(2) 0.0052(14) -0.001(2)
C201 0.034(3) 0.031(3) 0.021(3) -0.002(2) 0.005(2) 0.003(2)
N202 0.022(2) 0.032(2) 0.030(2) 0.001(2) 0.003(2) -0.002(2)
C203 0.041(3) 0.045(3) 0.090(5) -0.009(3) 0.020(3) 0.008(3)
C204 0.040(3) 0.057(4) 0.040(3) 0.003(3) 0.011(3) -0.016(3)
Cl1 0.0486(8) 0.0384(8) 0.0345(7) -0.0019(6) 0.0126(6) 0.0126(6)
O1 0.091(3) 0.087(3) 0.047(3) -0.027(2) -0.003(2) 0.010(3)
O2 0.088(3) 0.107(4) 0.067(3) 0.007(3) 0.015(3) 0.068(3)
O3 0.078(3) 0.050(2) 0.069(3) 0.016(2) 0.050(2) 0.011(2)
O4 0.081(3) 0.052(3) 0.103(4) -0.007(3) 0.054(3) -0.013(2)

loop_
_atom_site_label
_atom_site_type_symbol
_atom_site_fract_x
_atom_site_fract_y
_atom_site_fract_z
_atom_site_U_iso_or_equiv
_atom_site_thermal_displace_type
_atom_site_occupancy
_atom_site_calc_flag
_atom_site_refinement_flags
Fe1 Fe 0.5000 0.48033(8) 0.2500 0.0246(3) Uani 1 d S
N11 N 0.5455(2) 0.3655(3) 0.1554(2) 0.0287(9) Uani 1 d .
C12 C 0.5802(2) 0.4304(4) 0.1040(3) 0.0265(11) Uani 1 d .
C13 C 0.6239(3) 0.3771(5) 0.0546(3) 0.0386(13) Uani 1 d .
H13 H 0.6481(3) 0.4251(5) 0.0198(3) 0.046 Uiso 1 calc R
C14 C 0.6312(3) 0.2539(5) 0.0571(3) 0.0432(14) Uani 1 d .
H14 H 0.6609(3) 0.2155(5) 0.0243(3) 0.052 Uiso 1 calc R
C15 C 0.5951(3) 0.1872(5) 0.1076(3) 0.0402(13) Uani 1 d .
H15 H 0.5991(3) 0.1018(5) 0.1094(3) 0.048 Uiso 1 calc R
C16 C 0.5529(3) 0.2451(4) 0.1559(3) 0.0366(12) Uani 1 d .
H16 H 0.5282(3) 0.1979(4) 0.1907(3) 0.044 Uiso 1 calc R
N21 N 0.5231(2) 0.6022(3) 0.1498(2) 0.0256(9) Uani 1 d .
N22 N 0.5167(2) 0.7219(3) 0.1305(2) 0.0286(9) Uani 1 d .
C23 C 0.5561(2) 0.7543(5) 0.0727(3) 0.0357(12) Uani 1 d .
H23 H 0.5598(2) 0.8332(5) 0.0495(3) 0.043 Uiso 1 calc R
C24 C 0.5898(3) 0.6542(4) 0.0530(3) 0.0356(13) Uani 1 d .
H24 H 0.6218(3) 0.6490(4) 0.0147(3) 0.043 Uiso 1 calc R
C25 C 0.5670(2) 0.5607(4) 0.1013(3) 0.0274(11) Uani 1 d .
C3 C 0.4662(2) 0.7952(4) 0.1652(3) 0.0334(12) Uani 1 d .
H3A H 0.4309(2) 0.7412(4) 0.1810(3) 0.040 Uiso 1 calc R
H3B H 0.4416(2) 0.8498(4) 0.1154(3) 0.040 Uiso 1 calc R
C4 C 0.5000 0.8701(6) 0.2500 0.039(2) Uani 1 d S
H4A H 0.4639 0.9228(6) 0.2655 0.047 Uiso 0.50 calc PR
H4B H 0.5361 0.9228(6) 0.2345 0.047 Uiso 0.50 calc PR
O200 O 0.39781(15) 0.4793(3) 0.1685(2) 0.0326(8) Uani 1 d .
C201 C 0.3475(2) 0.4106(4) 0.1683(3) 0.0291(11) Uani 1 d .
H201 H 0.3532(2) 0.3276(4) 0.1562(3) 0.035 Uiso 1 calc R
N202 N 0.2880(2) 0.4441(3) 0.1833(3) 0.0286(9) Uani 1 d .
C203 C 0.2765(3) 0.5699(5) 0.2028(4) 0.058(2) Uani 1 d .
H20A H 0.2464(16) 0.5747(5) 0.2462(19) 0.087 Uiso 1 calc R
H20B H 0.2540(17) 0.6113(9) 0.1453(6) 0.087 Uiso 1 calc R
H20C H 0.3215(3) 0.6085(10) 0.2302(23) 0.087 Uiso 1 calc R
C204 C 0.2301(3) 0.3600(5) 0.1787(4) 0.0456(14) Uani 1 d .
H20D H 0.1891(5) 0.3877(16) 0.1320(15) 0.068 Uiso 1 calc R
H20E H 0.2188(11) 0.3564(21) 0.2392(7) 0.068 Uiso 1 calc R
H20F H 0.2437(6) 0.2797(8) 0.1620(21) 0.068 Uiso 1 calc R
Cl1 Cl 0.32830(7) 0.03667(11) 0.08800(9) 0.0401(4) Uani 1 d .
O1 O 0.3614(2) 0.0859(4) 0.1758(3) 0.0786(14) Uani 1 d .
O2 O 0.2700(2) 0.1102(4) 0.0459(3) 0.088(2) Uani 1 d .
O3 O 0.3767(2) 0.0301(3) 0.0306(3) 0.0600(11) Uani 1 d .
O4 O 0.3053(2) -0.0830(3) 0.1021(3) 0.0733(13) Uani 1 d .

loop_
_atom_type_symbol
_atom_type_description
_atom_type_scat_dispersion_real
_atom_type_scat_dispersion_imag
_atom_type_scat_source
C C 0.0033 0.0016 'International Tables Vol C Tables 4.2.6.8 and 6.1.1.4'
H H 0.0000 0.0000 'International Tables Vol C Tables 4.2.6.8 and 6.1.1.4'
N N 0.0061 0.0033 'International Tables Vol C Tables 4.2.6.8 and 6.1.1.4'
O O 0.0106 0.0060 'International Tables Vol C Tables 4.2.6.8 and 6.1.1.4'
Cl Cl 0.1484 0.1585 'International Tables Vol C Tables 4.2.6.8 and 6.1.1.4'
Fe Fe 0.3463 0.8444 'International Tables Vol C Tables 4.2.6.8 and 6.1.1.4'

loop_
_geom_angle_atom_site_label_1
_geom_angle_atom_site_label_2
_geom_angle_atom_site_label_3
_geom_angle
_geom_angle_site_symmetry_1
_geom_angle_site_symmetry_3
O200 Fe1 O200 179.4(2) 2_655 .
O200 Fe1 N21 86.35(13) 2_655 2_655
O200 Fe1 N21 94.04(13) . 2_655
O200 Fe1 N21 94.04(13) 2_655 .
O200 Fe1 N21 86.35(13) . .
N21 Fe1 N21 101.8(2) 2_655 .
O200 Fe1 N11 96.19(12) 2_655 2_655
O200 Fe1 N11 83.46(12) . 2_655
N21 Fe1 N11 74.65(13) 2_655 2_655
N21 Fe1 N11 168.91(13) . 2_655
O200 Fe1 N11 83.45(12) 2_655 .
O200 Fe1 N11 96.19(12) . .
N21 Fe1 N11 168.91(13) 2_655 .
N21 Fe1 N11 74.65(13) . .
N11 Fe1 N11 110.8(2) 2_655 .
C16 N11 C12 117.5(4) . .
C16 N11 Fe1 128.4(3) . .
C12 N11 Fe1 112.9(3) . .
N11 C12 C13 122.5(4) . .
N11 C12 C25 115.3(4) . .
C13 C12 C25 122.2(4) . .
C14 C13 C12 118.9(5) . .
C15 C14 C13 119.1(5) . .
C14 C15 C16 119.5(5) . .
N11 C16 C15 122.5(5) . .
C25 N21 N22 105.2(3) . .
C25 N21 Fe1 115.8(3) . .
N22 N21 Fe1 137.7(3) . .
C23 N22 N21 111.0(4) . .
C23 N22 C3 128.6(4) . .
N21 N22 C3 120.1(4) . .
N22 C23 C24 108.0(4) . .
C23 C24 C25 105.1(4) . .
N21 C25 C24 110.7(4) . .
N21 C25 C12 117.3(4) . .
C24 C25 C12 131.9(4) . .
N22 C3 C4 113.3(3) . .
C3 C4 C3 113.9(5) . 2_655
C201 O200 Fe1 131.2(3) . .
O200 C201 N202 125.0(4) . .
C201 N202 C203 120.0(4) . .
C201 N202 C204 122.4(4) . .
C203 N202 C204 117.6(4) . .
O1 Cl1 O2 109.1(3) . .
O1 Cl1 O3 110.2(3) . .
O2 Cl1 O3 110.5(2) . .
O1 Cl1 O4 108.1(3) . .
O2 Cl1 O4 110.2(3) . .
O3 Cl1 O4 108.7(2) . .

loop_
_geom_bond_atom_site_label_1
_geom_bond_atom_site_label_2
_geom_bond_distance
_geom_bond_site_symmetry_2
Fe1 O200 2.085(3) 2_655
Fe1 O200 2.085(3) .
Fe1 N21 2.144(4) 2_655
Fe1 N21 2.144(4) .
Fe1 N11 2.242(4) 2_655
Fe1 N11 2.242(4) .
N11 C16 1.344(5) .
N11 C12 1.353(5) .
C12 C13 1.392(6) .
C12 C25 1.468(6) .
C13 C14 1.375(7) .
C14 C15 1.372(7) .
C15 C16 1.383(6) .
N21 C25 1.336(5) .
N21 N22 1.359(5) .
N22 C23 1.342(5) .
N22 C3 1.472(5) .
C23 C24 1.362(6) .
C24 C25 1.398(6) .
C3 C4 1.525(5) .
C4 C3 1.525(5) 2_655
O200 C201 1.249(5) .
C201 N202 1.300(5) .
N202 C203 1.455(6) .
N202 C204 1.463(5) .
Cl1 O1 1.422(4) .
Cl1 O2 1.425(4) .
Cl1 O3 1.430(3) .
Cl1 O4 1.434(4) .
